data_4309222
loop_
_publ_author_name
'Marty W. DeGroot'
'Nicholas J. Taylor'
'John F. Corrigan'

_publ_contact_author_address
;Department of Chemistry
The University of Western Ontario
London, Ontario, Canada
N6A 5B7
;
_publ_contact_author_email corrigan@uwo.ca
_publ_contact_author_fax (519)661-3022
_publ_contact_author_name 'John F. Corrigan'
_publ_contact_author_phone (519)661-2111x86387
_publ_section_title
;
Controlled Synthesis of Ternary II-II'-VI Nanoclusters and the
Effects of Metal Ion Distribution on Their Spectral Properties
;
_journal_name_full 'Inorganic Chemistry'
_journal_page_first 5447
_journal_page_last 5458
_journal_paper_doi 10.1021/ic0481576
_journal_volume 44
_journal_year 2005
_chemical_formula_sum 'C108 H144 Cd8 P4 Te16 Zn2'
_chemical_formula_weight 4637.65
_space_group_IT_number 88
_symmetry_cell_setting tetragonal
_symmetry_Int_Tables_number 88
_symmetry_space_group_name_Hall '-I 4ad'
_symmetry_space_group_name_H-M 'I 41/a :2'
_atom_sites_solution_hydrogens geom
_atom_sites_solution_primary direct
_atom_sites_solution_secondary difmap
_audit_creation_method SHELXL-97
_cell_angle_alpha 90.00
_cell_angle_beta 90.00
_cell_angle_gamma 90.00
_cell_formula_units_Z 4
_cell_length_a 25.9100(2)
_cell_length_b 25.9100(2)
_cell_length_c 21.6000(2)
_cell_measurement_reflns_used 16307
_cell_measurement_temperature 200(2)
_cell_volume 14500.7(2)
_computing_cell_refinement DenzoSMN
_computing_data_collection 'Nonius Collect'
_computing_data_reduction DenzoSMN
_computing_molecular_graphics SCHAKAL
_computing_publication_material 'Bruker SHELXTL'
_computing_structure_refinement 'SHELXL-97 (Sheldrick, 1997)'
_computing_structure_solution 'SHELXS-97 (Sheldrick, 1990)'
_diffrn_ambient_temperature 200(2)
_diffrn_measured_fraction_theta_full 0.999
_diffrn_measured_fraction_theta_max 0.999
_diffrn_measurement_device_type 'Nonius KappaCCD'
_diffrn_measurement_method 'Phi frames plus omega to complete'
_diffrn_radiation_monochromator graphite
_diffrn_radiation_probe x-ray
_diffrn_radiation_type MoK\a
_diffrn_radiation_wavelength 0.71073
_diffrn_reflns_av_R_equivalents 0.0348
_diffrn_reflns_av_sigmaI/netI 0.0469
_diffrn_reflns_limit_h_max 33
_diffrn_reflns_limit_h_min -33
_diffrn_reflns_limit_k_max 23
_diffrn_reflns_limit_k_min -23
_diffrn_reflns_limit_l_max 28
_diffrn_reflns_limit_l_min -27
_diffrn_reflns_number 16307
_diffrn_reflns_theta_full 27.47
_diffrn_reflns_theta_max 27.47
_diffrn_reflns_theta_min 2.92
_diffrn_source 'fine-focus sealed tube'
_exptl_absorpt_coefficient_mu 4.709
_exptl_absorpt_correction_type integration
_exptl_crystal_colour colorless
_exptl_crystal_density_diffrn 2.124
_exptl_crystal_density_method 'not measured'
_exptl_crystal_description prism
_exptl_crystal_F_000 8512
_exptl_crystal_recrystallization_method 'overlayering reaction solution (THF) with heptane'
_exptl_crystal_size_max 0.3
_exptl_crystal_size_mid 0.25
_exptl_crystal_size_min 0.21
_refine_diff_density_max 1.093
_refine_diff_density_min -0.673
_refine_diff_density_rms 0.137
_refine_ls_extinction_method none
_refine_ls_goodness_of_fit_ref 1.067
_refine_ls_hydrogen_treatment mixed
_refine_ls_matrix_type full
_refine_ls_number_parameters 316
_refine_ls_number_reflns 8298
_refine_ls_number_restraints 0
_refine_ls_restrained_S_all 1.067
_refine_ls_R_factor_all 0.0582
_refine_ls_R_factor_gt 0.0309
_refine_ls_shift/su_max 0.002
_refine_ls_shift/su_mean 0.000
_refine_ls_structure_factor_coef Fsqd
_refine_ls_weighting_details 'calc w=1/[\s^2^(Fo^2^)+(0.0333P)^2^+57.1767P] where P=(Fo^2^+2Fc^2^)/3'
_refine_ls_weighting_scheme calc
_refine_ls_wR_factor_gt 0.0779
_refine_ls_wR_factor_ref 0.0843
_reflns_number_gt 6010
_reflns_number_total 8298
_reflns_threshold_expression >2sigma(I)
_cod_data_source_file ic0481576si20041230_030536_2.cif
_cod_data_source_block complex3b
_cod_depositor_comments
;
The following automatic conversions were performed:
'_exptl_absorpt_correction_type' value 'Integration' changed to
'integration' according to
'/home/saulius/struct/CIF-dictionaries/cif_core.dic' dictionary named
'cif_core.dic' version 2.4.1 from 2010-06-29.

Automatic conversion script
Id: cif_fix_enum 1527 2010-12-29 10:47:43Z saulius 
;
_cod_original_sg_symbol_H-M 'I 41/a'
_cod_database_code 4309222

loop_
_symmetry_equiv_pos_as_xyz
'x, y, z'
'-x+1/2, -y, z+1/2'
'-y+3/4, x+1/4, z+1/4'
'y+3/4, -x+3/4, z+3/4'
'x+1/2, y+1/2, z+1/2'
'-x+1, -y+1/2, z+1'
'-y+5/4, x+3/4, z+3/4'
'y+5/4, -x+5/4, z+5/4'
'-x, -y, -z'
'x-1/2, y, -z-1/2'
'y-3/4, -x-1/4, -z-1/4'
'-y-3/4, x-3/4, -z-3/4'
'-x+1/2, -y+1/2, -z+1/2'
'x, y+1/2, -z'
'y-1/4, -x+1/4, -z+1/4'
'-y-1/4, x-1/4, -z-1/4'

loop_
_atom_site_label
_atom_site_type_symbol
_atom_site_fract_x
_atom_site_fract_y
_atom_site_fract_z
_atom_site_U_iso_or_equiv
_atom_site_adp_type
_atom_site_occupancy
_atom_site_symmetry_multiplicity
_atom_site_calc_flag
_atom_site_refinement_flags
_atom_site_disorder_assembly
_atom_site_disorder_group
Cd1 Cd 0.4944(3) 0.4184(3) 0.2391(4) 0.0249(8) Uani 0.50 1 d P . 1
Zn1 Zn 0.4893(4) 0.4191(5) 0.2406(6) 0.0203(14) Uiso 0.50 1 d P . 2
Cd2 Cd 0.417857(14) 0.328558(15) 0.377437(19) 0.02658(10) Uani 1 1 d . . .
Cd3 Cd 0.5000 0.2500 0.24106(3) 0.02954(14) Uani 1 2 d S . .
Te1 Te 0.403034(13) 0.250145(13) 0.294312(17) 0.02580(9) Uani 1 1 d . . .
Te2 Te 0.412566(13) 0.429081(13) 0.320767(17) 0.02760(10) Uani 1 1 d . . .
Te3 Te 0.330719(13) 0.338543(14) 0.458545(17) 0.02898(10) Uani 1 1 d . . .
Te4 Te 0.523380(14) 0.163508(14) 0.162350(18) 0.03163(10) Uani 1 1 d . . .
P1 P 0.48998(7) 0.49888(6) 0.17196(9) 0.0434(4) Uani 1 1 d . . .
C1 C 0.3516(2) 0.4281(2) 0.2549(2) 0.0274(12) Uani 1 1 d . . .
C2 C 0.3231(2) 0.4730(2) 0.2452(3) 0.0382(15) Uani 1 1 d . . .
H2A H 0.3312 0.5027 0.2672 0.046 Uiso 1 1 calc R . .
C3 C 0.2831(2) 0.4736(2) 0.2032(3) 0.0465(17) Uani 1 1 d . . .
H3A H 0.2640 0.5036 0.1974 0.056 Uiso 1 1 calc R . .
C4 C 0.2712(2) 0.4297(3) 0.1696(3) 0.0465(17) Uani 1 1 d . . .
H4A H 0.2446 0.4305 0.1407 0.056 Uiso 1 1 calc R . .
C5 C 0.2986(2) 0.3848(2) 0.1789(3) 0.0409(15) Uani 1 1 d . . .
H5A H 0.2902 0.3551 0.1569 0.049 Uiso 1 1 calc R . .
C6 C 0.3388(2) 0.3842(2) 0.2214(3) 0.0316(13) Uani 1 1 d . . .
H6A H 0.3574 0.3540 0.2275 0.038 Uiso 1 1 calc R . .
C7 C 0.2750(2) 0.3357(2) 0.3864(3) 0.0291(13) Uani 1 1 d . . .
C8 C 0.2582(2) 0.2903(2) 0.3598(3) 0.0328(13) Uani 1 1 d . . .
H8A H 0.2703 0.2588 0.3745 0.039 Uiso 1 1 calc R . .
C9 C 0.2236(2) 0.2916(2) 0.3116(3) 0.0406(15) Uani 1 1 d . . .
H9A H 0.2121 0.2608 0.2944 0.049 Uiso 1 1 calc R . .
C10 C 0.2058(2) 0.3377(2) 0.2885(3) 0.0407(15) Uani 1 1 d . . .
H10A H 0.1831 0.3382 0.2551 0.049 Uiso 1 1 calc R . .
C11 C 0.2215(2) 0.3823(2) 0.3150(3) 0.0442(16) Uani 1 1 d . . .
H11A H 0.2089 0.4136 0.3001 0.053 Uiso 1 1 calc R . .
C12 C 0.2560(2) 0.3822(2) 0.3640(3) 0.0356(14) Uani 1 1 d . . .
H12A H 0.2664 0.4131 0.3819 0.043 Uiso 1 1 calc R . .
C13 C 0.4628(2) 0.1514(2) 0.0986(3) 0.0328(13) Uani 1 1 d . . .
C14 C 0.4114(2) 0.1581(3) 0.1137(3) 0.0476(17) Uani 1 1 d . . .
H14A H 0.4032 0.1692 0.1534 0.057 Uiso 1 1 calc R . .
C15 C 0.3721(3) 0.1490(3) 0.0727(4) 0.063(2) Uani 1 1 d . . .
H15A H 0.3380 0.1547 0.0840 0.075 Uiso 1 1 calc R . .
C16 C 0.3842(3) 0.1314(3) 0.0151(4) 0.070(2) Uani 1 1 d . . .
H16A H 0.3579 0.1229 -0.0124 0.084 Uiso 1 1 calc R . .
C17 C 0.4358(4) 0.1259(3) -0.0032(4) 0.073(3) Uani 1 1 d . . .
H17A H 0.4437 0.1158 -0.0434 0.087 Uiso 1 1 calc R . .
C18 C 0.4750(3) 0.1358(3) 0.0391(3) 0.0536(19) Uani 1 1 d . . .
H18A H 0.5093 0.1319 0.0275 0.064 Uiso 1 1 calc R . .
C19 C 0.4557(3) 0.5535(3) 0.2060(4) 0.072(2) Uani 1 1 d . . .
H19A H 0.4554 0.5817 0.1764 0.086 Uiso 1 1 calc R . .
H19B H 0.4202 0.5435 0.2136 0.086 Uiso 1 1 calc R . .
C20 C 0.4785(4) 0.5716(3) 0.2637(5) 0.090(3) Uani 1 1 d . . .
H20A H 0.5134 0.5834 0.2556 0.108 Uiso 1 1 calc R . .
H20B H 0.4806 0.5429 0.2924 0.108 Uiso 1 1 calc R . .
C21 C 0.4476(5) 0.6162(4) 0.2947(6) 0.152(6) Uani 1 1 d . . .
H21A H 0.4647 0.6266 0.3321 0.228 Uiso 1 1 calc R . .
H21B H 0.4134 0.6045 0.3044 0.228 Uiso 1 1 calc R . .
H21C H 0.4457 0.6450 0.2669 0.228 Uiso 1 1 calc R . .
C22 C 0.4597(3) 0.4904(3) 0.0964(3) 0.0526(18) Uani 1 1 d . . .
H22A H 0.4628 0.5223 0.0732 0.063 Uiso 1 1 calc R . .
H22B H 0.4781 0.4638 0.0738 0.063 Uiso 1 1 calc R . .
C23 C 0.4032(3) 0.4757(4) 0.1002(4) 0.079(3) Uani 1 1 d . . .
H23A H 0.4004 0.4438 0.1236 0.095 Uiso 1 1 calc R . .
H23B H 0.3851 0.5023 0.1231 0.095 Uiso 1 1 calc R . .
C24 C 0.3773(4) 0.4686(4) 0.0397(4) 0.116(4) Uani 1 1 d . . .
H24A H 0.3417 0.4598 0.0463 0.175 Uiso 1 1 calc R . .
H24B H 0.3940 0.4413 0.0173 0.175 Uiso 1 1 calc R . .
H24C H 0.3795 0.5000 0.0163 0.175 Uiso 1 1 calc R . .
C25 C 0.5548(3) 0.5231(2) 0.1572(4) 0.057(2) Uani 1 1 d . . .
H25A H 0.5523 0.5548 0.1333 0.068 Uiso 1 1 calc R . .
H25B H 0.5710 0.5316 0.1964 0.068 Uiso 1 1 calc R . .
C26 C 0.5884(3) 0.4864(3) 0.1235(4) 0.062(2) Uani 1 1 d . . .
H26A H 0.5760 0.4829 0.0813 0.074 Uiso 1 1 calc R . .
H26B H 0.5863 0.4528 0.1431 0.074 Uiso 1 1 calc R . .
C27 C 0.6453(3) 0.5043(4) 0.1223(4) 0.084(3) Uani 1 1 d . . .
H27A H 0.6657 0.4796 0.1000 0.126 Uiso 1 1 calc R . .
H27B H 0.6579 0.5071 0.1640 0.126 Uiso 1 1 calc R . .
H27C H 0.6475 0.5373 0.1024 0.126 Uiso 1 1 calc R . .

loop_
_atom_site_aniso_label
_atom_site_aniso_U_11
_atom_site_aniso_U_22
_atom_site_aniso_U_33
_atom_site_aniso_U_23
_atom_site_aniso_U_13
_atom_site_aniso_U_12
Cd1 0.0229(16) 0.0258(11) 0.0260(12) 0.0014(5) 0.0023(12) 0.0002(11)
Cd2 0.0240(2) 0.0272(2) 0.0285(2) 0.00026(17) -0.00280(17) -0.00056(16)
Cd3 0.0335(3) 0.0276(3) 0.0276(3) 0.000 0.000 -0.0046(2)
Te1 0.02818(19) 0.02202(18) 0.0272(2) 0.00153(15) -0.00293(16) -0.00124(14)
Te2 0.02871(19) 0.02460(19) 0.0295(2) -0.00034(15) -0.00320(16) -0.00047(14)
Te3 0.02594(19) 0.0339(2) 0.0271(2) -0.00364(16) -0.00174(16) -0.00299(15)
Te4 0.0310(2) 0.0342(2) 0.0297(2) -0.00438(17) 0.00109(17) -0.00196(16)
P1 0.0457(10) 0.0310(8) 0.0535(11) 0.0088(8) 0.0075(8) 0.0005(7)
C1 0.026(3) 0.033(3) 0.024(3) 0.004(2) -0.001(2) 0.000(2)
C2 0.044(4) 0.029(3) 0.041(4) 0.000(3) -0.001(3) 0.008(3)
C3 0.046(4) 0.041(4) 0.053(4) 0.009(3) -0.011(3) 0.015(3)
C4 0.035(3) 0.060(4) 0.044(4) 0.004(3) -0.015(3) 0.007(3)
C5 0.036(3) 0.046(4) 0.041(4) -0.002(3) -0.011(3) 0.000(3)
C6 0.026(3) 0.031(3) 0.037(4) 0.001(3) -0.007(3) 0.007(2)
C7 0.021(3) 0.039(3) 0.027(3) -0.002(3) -0.001(2) 0.003(2)
C8 0.031(3) 0.032(3) 0.035(4) -0.005(3) -0.010(3) 0.005(2)
C9 0.035(3) 0.039(4) 0.048(4) -0.011(3) -0.007(3) 0.003(3)
C10 0.030(3) 0.054(4) 0.039(4) 0.004(3) -0.010(3) 0.000(3)
C11 0.040(4) 0.042(4) 0.050(4) 0.011(3) -0.007(3) 0.008(3)
C12 0.032(3) 0.032(3) 0.044(4) 0.000(3) -0.004(3) -0.003(3)
C13 0.040(3) 0.031(3) 0.027(3) 0.001(3) -0.002(3) 0.006(3)
C14 0.044(4) 0.061(4) 0.038(4) 0.005(3) -0.001(3) 0.002(3)
C15 0.044(4) 0.085(6) 0.059(5) 0.009(5) -0.016(4) 0.000(4)
C16 0.063(5) 0.071(5) 0.076(6) -0.004(5) -0.037(5) 0.012(4)
C17 0.108(7) 0.068(5) 0.041(5) -0.027(4) -0.030(5) 0.034(5)
C18 0.056(4) 0.065(5) 0.040(4) -0.012(4) -0.002(4) 0.017(4)
C19 0.076(6) 0.040(4) 0.100(7) 0.006(4) 0.031(5) 0.004(4)
C20 0.108(8) 0.070(6) 0.093(8) -0.006(6) 0.020(6) -0.001(5)
C21 0.181(13) 0.103(9) 0.173(13) -0.059(9) 0.072(11) 0.022(9)
C22 0.052(4) 0.055(4) 0.051(4) 0.027(4) -0.001(3) 0.003(3)
C23 0.063(5) 0.102(7) 0.072(6) 0.043(5) -0.010(5) -0.018(5)
C24 0.082(7) 0.192(12) 0.075(7) 0.068(7) -0.032(6) -0.052(7)
C25 0.055(4) 0.037(4) 0.079(6) 0.009(4) 0.012(4) -0.006(3)
C26 0.059(5) 0.060(5) 0.067(5) 0.005(4) 0.016(4) -0.009(4)
C27 0.064(6) 0.101(7) 0.086(7) 0.011(6) 0.017(5) -0.010(5)

loop_
_atom_type_symbol
_atom_type_description
_atom_type_scat_dispersion_real
_atom_type_scat_dispersion_imag
_atom_type_scat_source
C C 0.0033 0.0016 'International Tables Vol C Tables 4.2.6.8 and 6.1.1.4'
H H 0.0000 0.0000 'International Tables Vol C Tables 4.2.6.8 and 6.1.1.4'
P P 0.1023 0.0942 'International Tables Vol C Tables 4.2.6.8 and 6.1.1.4'
Zn Zn 0.2839 1.4301 'International Tables Vol C Tables 4.2.6.8 and 6.1.1.4'
Cd Cd -0.8075 1.2024 'International Tables Vol C Tables 4.2.6.8 and 6.1.1.4'
Te Te -0.5308 1.6751 'International Tables Vol C Tables 4.2.6.8 and 6.1.1.4'

loop_
_geom_angle_atom_site_label_1
_geom_angle_atom_site_label_2
_geom_angle_atom_site_label_3
_geom_angle
_geom_angle_site_symmetry_1
_geom_angle_site_symmetry_3
_geom_angle_publ_flag
P1 Cd1 Te3 105.9(3) . 11_666 ?
P1 Cd1 Te4 106.5(3) . 6_554 ?
Te3 Cd1 Te4 114.5(3) 11_666 6_554 ?
P1 Cd1 Te2 104.3(3) . . ?
Te3 Cd1 Te2 115.1(3) 11_666 . ?
Te4 Cd1 Te2 109.6(3) 6_554 . ?
P1 Zn1 Te2 107.9(4) . . ?
P1 Zn1 Te4 106.0(5) . 6_554 ?
Te2 Zn1 Te4 112.8(4) . 6_554 ?
P1 Zn1 Te3 102.8(4) . 11_666 ?
Te2 Zn1 Te3 115.7(5) . 11_666 ?
Te4 Zn1 Te3 110.6(4) 6_554 11_666 ?
Te1 Cd2 Te1 129.61(2) . 11_666 ?
Te1 Cd2 Te3 110.907(16) . . ?
Te1 Cd2 Te3 102.601(16) 11_666 . ?
Te1 Cd2 Te2 112.672(17) . . ?
Te1 Cd2 Te2 98.083(15) 11_666 . ?
Te3 Cd2 Te2 98.074(16) . . ?
Te1 Cd3 Te1 130.80(3) 6_554 . ?
Te1 Cd3 Te4 116.005(11) 6_554 6_554 ?
Te1 Cd3 Te4 93.065(11) . 6_554 ?
Te1 Cd3 Te4 93.065(11) 6_554 . ?
Te1 Cd3 Te4 116.004(11) . . ?
Te4 Cd3 Te4 107.57(2) 6_554 . ?
Cd2 Te1 Cd2 98.467(15) . 16_656 ?
Cd2 Te1 Cd3 98.420(15) . . ?
Cd2 Te1 Cd3 95.548(15) 16_656 . ?
C1 Te2 Zn1 96.8(3) . . ?
C1 Te2 Cd1 98.1(2) . . ?
Zn1 Te2 Cd1 1.3(5) . . ?
C1 Te2 Cd2 107.97(14) . . ?
Zn1 Te2 Cd2 98.9(3) . . ?
Cd1 Te2 Cd2 98.29(18) . . ?
C7 Te3 Cd1 106.4(2) . 16_656 ?
C7 Te3 Zn1 104.9(3) . 16_656 ?
Cd1 Te3 Zn1 1.8(4) 16_656 16_656 ?
C7 Te3 Cd2 94.80(14) . . ?
Cd1 Te3 Cd2 99.71(18) 16_656 . ?
Zn1 Te3 Cd2 99.0(3) 16_656 . ?
C13 Te4 Cd1 98.9(2) . 6_554 ?
C13 Te4 Zn1 101.3(3) . 6_554 ?
Cd1 Te4 Zn1 2.8(4) 6_554 6_554 ?
C13 Te4 Cd3 110.15(15) . . ?
Cd1 Te4 Cd3 102.21(19) 6_554 . ?
Zn1 Te4 Cd3 102.6(3) 6_554 . ?
C25 P1 C19 104.6(3) . . ?
C25 P1 C22 106.3(3) . . ?
C19 P1 C22 104.1(4) . . ?
C25 P1 Cd1 110.0(3) . . ?
C19 P1 Cd1 115.4(3) . . ?
C22 P1 Cd1 115.6(3) . . ?
C25 P1 Zn1 112.9(3) . . ?
C19 P1 Zn1 113.1(4) . . ?
C22 P1 Zn1 114.9(4) . . ?
Cd1 P1 Zn1 3.1(4) . . ?
C6 C1 C2 118.7(5) . . ?
C6 C1 Te2 122.4(4) . . ?
C2 C1 Te2 118.9(4) . . ?
C3 C2 C1 120.5(6) . . ?
C2 C3 C4 120.2(6) . . ?
C5 C4 C3 120.2(6) . . ?
C4 C5 C6 119.5(6) . . ?
C1 C6 C5 121.0(5) . . ?
C8 C7 C12 118.9(5) . . ?
C8 C7 Te3 123.3(4) . . ?
C12 C7 Te3 117.8(4) . . ?
C9 C8 C7 120.0(5) . . ?
C8 C9 C10 121.1(6) . . ?
C11 C10 C9 119.2(6) . . ?
C10 C11 C12 121.0(6) . . ?
C11 C12 C7 119.8(5) . . ?
C14 C13 C18 118.4(6) . . ?
C14 C13 Te4 123.0(5) . . ?
C18 C13 Te4 118.6(5) . . ?
C15 C14 C13 122.9(7) . . ?
C16 C15 C14 118.6(7) . . ?
C15 C16 C17 120.7(7) . . ?
C18 C17 C16 119.5(7) . . ?
C13 C18 C17 119.9(7) . . ?
C20 C19 P1 113.4(6) . . ?
C19 C20 C21 113.6(9) . . ?
C23 C22 P1 113.3(5) . . ?
C24 C23 C22 114.8(7) . . ?
C26 C25 P1 114.0(5) . . ?
C25 C26 C27 112.0(6) . . ?

loop_
_geom_bond_atom_site_label_1
_geom_bond_atom_site_label_2
_geom_bond_distance
_geom_bond_site_symmetry_2
_geom_bond_publ_flag
Cd1 P1 2.541(9) . ?
Cd1 Te3 2.690(8) 11_666 ?
Cd1 Te4 2.732(9) 6_554 ?
Cd1 Te2 2.772(8) . ?
Zn1 P1 2.543(14) . ?
Zn1 Te2 2.649(12) . ?
Zn1 Te4 2.748(13) 6_554 ?
Zn1 Te3 2.796(12) 11_666 ?
Cd2 Te1 2.7384(5) . ?
Cd2 Te1 2.7623(5) 11_666 ?
Cd2 Te3 2.8694(5) . ?
Cd2 Te2 2.8811(5) . ?
Cd3 Te1 2.7632(4) 6_554 ?
Cd3 Te1 2.7632(4) . ?
Cd3 Te4 2.8774(5) 6_554 ?
Cd3 Te4 2.8774(5) . ?
Te1 Cd2 2.7623(5) 16_656 ?
Te2 C1 2.127(5) . ?
Te3 C7 2.126(5) . ?
Te3 Cd1 2.690(8) 16_656 ?
Te3 Zn1 2.796(12) 16_656 ?
Te4 C13 2.112(6) . ?
Te4 Cd1 2.732(9) 6_554 ?
Te4 Zn1 2.748(13) 6_554 ?
P1 C25 1.823(7) . ?
P1 C19 1.824(7) . ?
P1 C22 1.825(7) . ?
C1 C6 1.386(7) . ?
C1 C2 1.392(7) . ?
C2 C3 1.379(8) . ?
C3 C4 1.384(9) . ?
C4 C5 1.377(8) . ?
C5 C6 1.389(8) . ?
C7 C8 1.379(7) . ?
C7 C12 1.388(8) . ?
C8 C9 1.373(8) . ?
C9 C10 1.375(8) . ?
C10 C11 1.352(8) . ?
C11 C12 1.386(8) . ?
C13 C14 1.380(8) . ?
C13 C18 1.383(8) . ?
C14 C15 1.370(9) . ?
C15 C16 1.361(10) . ?
C16 C17 1.402(11) . ?
C17 C18 1.391(9) . ?
C19 C20 1.457(11) . ?
C20 C21 1.556(12) . ?
C22 C23 1.515(9) . ?
C23 C24 1.482(11) . ?
C25 C26 1.480(9) . ?
C26 C27 1.545(10) . ?
